data_2108617
loop_
_publ_author_name
'Pavlyuk, Nazar'
'Dmytriv, Grygoriy'
'Pavlyuk, Volodymyr'
'Rozdzynska-Kielbik, Beata'
'Cichowicz, Grzegorz'
'Cyranski, Micha\/l K.'
'Chumak, Ihor'
'Ehrenberg, Helmut'

_publ_section_title
;
 New cubic cluster phases in the Mg--Ni--Ga system
;
_journal_coeditor_code RA5078SUP1
_journal_issue 4
_journal_name_full 'Acta Crystallographica Section B'
_journal_page_first
;
;
_journal_paper_doi 10.1107/S2052520620006423
_journal_volume 76
_journal_year 2020
_chemical_formula_sum 'Ga105.3 Mg69.48 Ni48'
_chemical_formula_weight 11847.42
_space_group_crystal_system cubic
_space_group_IT_number 227
_space_group_name_Hall '-F 4vw 2vw 3'
_space_group_name_H-M_alt 'F d -3 m :2'
_atom_sites_solution_primary direct
_atom_sites_solution_secondary difmap
_audit_creation_method SHELXL-2014/7
_audit_update_record
;
2020-06-03 # Formatted by IUCr publCIF

;
_cell_angle_alpha 90
_cell_angle_beta 90
_cell_angle_gamma 90
_cell_formula_units_Z 2
_cell_length_a 19.8621(6)
_cell_length_b 19.8621(6)
_cell_length_c 19.8621(6)
_cell_measurement_reflns_used 606
_cell_measurement_temperature 296(2)
_cell_measurement_theta_max 34.201
_cell_measurement_theta_min 1.776
_cell_volume 7835.7(4)
_computing_cell_refinement 'SAINT (Bruker, 2004)'
_computing_data_collection 'APEX2 (Bruker, 2004)'
_computing_data_reduction 'SAINT (Bruker, 2004)'
_computing_molecular_graphics 'Diamond (Brandenburg, 1999)'
_computing_publication_material 'SHELX-97 (Sheldrick, 1997)'
_computing_structure_refinement 'SHELXTL (Sheldrick, 2014)'
_computing_structure_solution 'SHELXTL (Sheldrick, 2014)'
_diffrn_ambient_temperature 296(2)
_diffrn_detector_area_resol_mean 25
_diffrn_measured_fraction_theta_full 1.000
_diffrn_measured_fraction_theta_max 1.000
_diffrn_measurement_device_type 'Bruker Kappa APEXII CCD area-detector'
_diffrn_measurement_method '\f scans'
_diffrn_radiation_type MoK\a
_diffrn_radiation_wavelength 0.71073
_diffrn_reflns_av_R_equivalents 0.0678
_diffrn_reflns_av_unetI/netI 0.0228
_diffrn_reflns_Laue_measured_fraction_full 1.000
_diffrn_reflns_Laue_measured_fraction_max 1.000
_diffrn_reflns_limit_h_max 23
_diffrn_reflns_limit_h_min -31
_diffrn_reflns_limit_k_max 26
_diffrn_reflns_limit_k_min -31
_diffrn_reflns_limit_l_max 31
_diffrn_reflns_limit_l_min -31
_diffrn_reflns_number 30711
_diffrn_reflns_point_group_measured_fraction_full 1.000
_diffrn_reflns_point_group_measured_fraction_max 1.000
_diffrn_reflns_theta_full 25.242
_diffrn_reflns_theta_max 34.201
_diffrn_reflns_theta_min 1.776
_diffrn_source 'fine-focus sealed tube'
_exptl_absorpt_coefficient_mu 23.630
_exptl_absorpt_correction_T_max 0.515
_exptl_absorpt_correction_T_min 0.264
_exptl_absorpt_correction_type multi-scan
_exptl_absorpt_process_details '(SADABS; Bruker, 2004)'
_exptl_crystal_colour 'metallic grey'
_exptl_crystal_density_diffrn 5.021
_exptl_crystal_description prism
_exptl_crystal_F_000 10883.9
_exptl_crystal_size_max 0.06
_exptl_crystal_size_mid 0.05
_exptl_crystal_size_min 0.03
_refine_diff_density_max 1.472
_refine_diff_density_min -1.218
_refine_diff_density_rms 0.182
_refine_ls_extinction_coef 0.000013(5)
_refine_ls_extinction_expression Fc^*^=kFc[1+0.001xFc^2^\l^3^/sin(2\q)]^-1/4^
_refine_ls_extinction_method 'SHELXL-2014/7 (Sheldrick 2014'
_refine_ls_goodness_of_fit_ref 1.055
_refine_ls_matrix_type full
_refine_ls_number_parameters 37
_refine_ls_number_reflns 828
_refine_ls_number_restraints 0
_refine_ls_restrained_S_all 1.055
_refine_ls_R_factor_all 0.0519
_refine_ls_R_factor_gt 0.0303
_refine_ls_shift/su_max 0.000
_refine_ls_shift/su_mean 0.000
_refine_ls_structure_factor_coef Fsqd
_refine_ls_weighting_details 'w=1/[\s^2^(Fo^2^)+(0.0364P)^2^+96.2159P] where P=(Fo^2^+2Fc^2^)/3'
_refine_ls_weighting_scheme calc
_refine_ls_wR_factor_gt 0.0697
_refine_ls_wR_factor_ref 0.0779
_reflns_Friedel_coverage 0.000
_reflns_number_gt 606
_reflns_number_total 828
_reflns_threshold_expression 'I > 2\s(I)'
_cod_data_source_file ra5078sup1.cif
_cod_data_source_block Mg9Ni6Ga14
_cod_original_cell_volume 7835.7(7)
_cod_original_sg_symbol_H-M 'F d -3 m'
_cod_original_formula_sum 'Ga105.30 Mg69.48 Ni48'
_cod_database_code 2108617
_publcif_datablock.id {7149c717-11da-4192-8c42-ab3c292a111d}

_shelx_shelxl_version_number 2014/7
_shelx_space_group_comment
;
The symmetry employed for this shelxl refinement is uniquely defined
by the following loop, which should always be used as a source of
symmetry information in preference to the above space-group names.
They are only intended as comments.
;

loop_
_space_group_symop_operation_xyz
'x, y, z'
'-x+3/4, -y+1/4, z+1/2'
'-x+1/4, y+1/2, -z+3/4'
'x+1/2, -y+3/4, -z+1/4'
'z, x, y'
'z+1/2, -x+3/4, -y+1/4'
'-z+3/4, -x+1/4, y+1/2'
'-z+1/4, x+1/2, -y+3/4'
'y, z, x'
'-y+1/4, z+1/2, -x+3/4'
'y+1/2, -z+3/4, -x+1/4'
'-y+3/4, -z+1/4, x+1/2'
'y+3/4, x+1/4, -z+1/2'
'-y, -x, -z'
'y+1/4, -x+1/2, z+3/4'
'-y+1/2, x+3/4, z+1/4'
'x+3/4, z+1/4, -y+1/2'
'-x+1/2, z+3/4, y+1/4'
'-x, -z, -y'
'x+1/4, -z+1/2, y+3/4'
'z+3/4, y+1/4, -x+1/2'
'z+1/4, -y+1/2, x+3/4'
'-z+1/2, y+3/4, x+1/4'
'-z, -y, -x'
'x, y+1/2, z+1/2'
'-x+3/4, -y+3/4, z+1'
'-x+1/4, y+1, -z+5/4'
'x+1/2, -y+5/4, -z+3/4'
'z, x+1/2, y+1/2'
'z+1/2, -x+5/4, -y+3/4'
'-z+3/4, -x+3/4, y+1'
'-z+1/4, x+1, -y+5/4'
'y, z+1/2, x+1/2'
'-y+1/4, z+1, -x+5/4'
'y+1/2, -z+5/4, -x+3/4'
'-y+3/4, -z+3/4, x+1'
'y+3/4, x+3/4, -z+1'
'-y, -x+1/2, -z+1/2'
'y+1/4, -x+1, z+5/4'
'-y+1/2, x+5/4, z+3/4'
'x+3/4, z+3/4, -y+1'
'-x+1/2, z+5/4, y+3/4'
'-x, -z+1/2, -y+1/2'
'x+1/4, -z+1, y+5/4'
'z+3/4, y+3/4, -x+1'
'z+1/4, -y+1, x+5/4'
'-z+1/2, y+5/4, x+3/4'
'-z, -y+1/2, -x+1/2'
'x+1/2, y, z+1/2'
'-x+5/4, -y+1/4, z+1'
'-x+3/4, y+1/2, -z+5/4'
'x+1, -y+3/4, -z+3/4'
'z+1/2, x, y+1/2'
'z+1, -x+3/4, -y+3/4'
'-z+5/4, -x+1/4, y+1'
'-z+3/4, x+1/2, -y+5/4'
'y+1/2, z, x+1/2'
'-y+3/4, z+1/2, -x+5/4'
'y+1, -z+3/4, -x+3/4'
'-y+5/4, -z+1/4, x+1'
'y+5/4, x+1/4, -z+1'
'-y+1/2, -x, -z+1/2'
'y+3/4, -x+1/2, z+5/4'
'-y+1, x+3/4, z+3/4'
'x+5/4, z+1/4, -y+1'
'-x+1, z+3/4, y+3/4'
'-x+1/2, -z, -y+1/2'
'x+3/4, -z+1/2, y+5/4'
'z+5/4, y+1/4, -x+1'
'z+3/4, -y+1/2, x+5/4'
'-z+1, y+3/4, x+3/4'
'-z+1/2, -y, -x+1/2'
'x+1/2, y+1/2, z'
'-x+5/4, -y+3/4, z+1/2'
'-x+3/4, y+1, -z+3/4'
'x+1, -y+5/4, -z+1/4'
'z+1/2, x+1/2, y'
'z+1, -x+5/4, -y+1/4'
'-z+5/4, -x+3/4, y+1/2'
'-z+3/4, x+1, -y+3/4'
'y+1/2, z+1/2, x'
'-y+3/4, z+1, -x+3/4'
'y+1, -z+5/4, -x+1/4'
'-y+5/4, -z+3/4, x+1/2'
'y+5/4, x+3/4, -z+1/2'
'-y+1/2, -x+1/2, -z'
'y+3/4, -x+1, z+3/4'
'-y+1, x+5/4, z+1/4'
'x+5/4, z+3/4, -y+1/2'
'-x+1, z+5/4, y+1/4'
'-x+1/2, -z+1/2, -y'
'x+3/4, -z+1, y+3/4'
'z+5/4, y+3/4, -x+1/2'
'z+3/4, -y+1, x+3/4'
'-z+1, y+5/4, x+1/4'
'-z+1/2, -y+1/2, -x'
'-x, -y, -z'
'x-3/4, y-1/4, -z-1/2'
'x-1/4, -y-1/2, z-3/4'
'-x-1/2, y-3/4, z-1/4'
'-z, -x, -y'
'-z-1/2, x-3/4, y-1/4'
'z-3/4, x-1/4, -y-1/2'
'z-1/4, -x-1/2, y-3/4'
'-y, -z, -x'
'y-1/4, -z-1/2, x-3/4'
'-y-1/2, z-3/4, x-1/4'
'y-3/4, z-1/4, -x-1/2'
'-y-3/4, -x-1/4, z-1/2'
'y, x, z'
'-y-1/4, x-1/2, -z-3/4'
'y-1/2, -x-3/4, -z-1/4'
'-x-3/4, -z-1/4, y-1/2'
'x-1/2, -z-3/4, -y-1/4'
'x, z, y'
'-x-1/4, z-1/2, -y-3/4'
'-z-3/4, -y-1/4, x-1/2'
'-z-1/4, y-1/2, -x-3/4'
'z-1/2, -y-3/4, -x-1/4'
'z, y, x'
'-x, -y+1/2, -z+1/2'
'x-3/4, y+1/4, -z'
'x-1/4, -y, z-1/4'
'-x-1/2, y-1/4, z+1/4'
'-z, -x+1/2, -y+1/2'
'-z-1/2, x-1/4, y+1/4'
'z-3/4, x+1/4, -y'
'z-1/4, -x, y-1/4'
'-y, -z+1/2, -x+1/2'
'y-1/4, -z, x-1/4'
'-y-1/2, z-1/4, x+1/4'
'y-3/4, z+1/4, -x'
'-y-3/4, -x+1/4, z'
'y, x+1/2, z+1/2'
'-y-1/4, x, -z-1/4'
'y-1/2, -x-1/4, -z+1/4'
'-x-3/4, -z+1/4, y'
'x-1/2, -z-1/4, -y+1/4'
'x, z+1/2, y+1/2'
'-x-1/4, z, -y-1/4'
'-z-3/4, -y+1/4, x'
'-z-1/4, y, -x-1/4'
'z-1/2, -y-1/4, -x+1/4'
'z, y+1/2, x+1/2'
'-x+1/2, -y, -z+1/2'
'x-1/4, y-1/4, -z'
'x+1/4, -y-1/2, z-1/4'
'-x, y-3/4, z+1/4'
'-z+1/2, -x, -y+1/2'
'-z, x-3/4, y+1/4'
'z-1/4, x-1/4, -y'
'z+1/4, -x-1/2, y-1/4'
'-y+1/2, -z, -x+1/2'
'y+1/4, -z-1/2, x-1/4'
'-y, z-3/4, x+1/4'
'y-1/4, z-1/4, -x'
'-y-1/4, -x-1/4, z'
'y+1/2, x, z+1/2'
'-y+1/4, x-1/2, -z-1/4'
'y, -x-3/4, -z+1/4'
'-x-1/4, -z-1/4, y'
'x, -z-3/4, -y+1/4'
'x+1/2, z, y+1/2'
'-x+1/4, z-1/2, -y-1/4'
'-z-1/4, -y-1/4, x'
'-z+1/4, y-1/2, -x-1/4'
'z, -y-3/4, -x+1/4'
'z+1/2, y, x+1/2'
'-x+1/2, -y+1/2, -z'
'x-1/4, y+1/4, -z-1/2'
'x+1/4, -y, z-3/4'
'-x, y-1/4, z-1/4'
'-z+1/2, -x+1/2, -y'
'-z, x-1/4, y-1/4'
'z-1/4, x+1/4, -y-1/2'
'z+1/4, -x, y-3/4'
'-y+1/2, -z+1/2, -x'
'y+1/4, -z, x-3/4'
'-y, z-1/4, x-1/4'
'y-1/4, z+1/4, -x-1/2'
'-y-1/4, -x+1/4, z-1/2'
'y+1/2, x+1/2, z'
'-y+1/4, x, -z-3/4'
'y, -x-1/4, -z-1/4'
'-x-1/4, -z+1/4, y-1/2'
'x, -z-1/4, -y-1/4'
'x+1/2, z+1/2, y'
'-x+1/4, z, -y-3/4'
'-z-1/4, -y+1/4, x-1/2'
'-z+1/4, y, -x-3/4'
'z, -y-1/4, -x-1/4'
'z+1/2, y+1/2, x'

loop_
_atom_site_label
_atom_site_type_symbol
_atom_site_fract_x
_atom_site_fract_y
_atom_site_fract_z
_atom_site_U_iso_or_equiv
_atom_site_adp_type
_atom_site_occupancy
_atom_site_site_symmetry_order
_atom_site_calc_flag
_atom_site_refinement_flags_posn
_atom_site_refinement_flags_adp
_atom_site_refinement_flags_occupancy
_atom_site_disorder_assembly
_atom_site_disorder_group
Ga1 Ga 0.07835(2) 0.07835(2) 0.26831(3) 0.01602(16) Uani 1 2 d S T P . .
Ga2 Ga 0.08029(2) 0.08029(2) 0.48703(3) 0.01686(16) Uani 1 2 d S T P . .
Ga3 Ga 0.03942(6) 0.03942(6) 0.03942(6) 0.0300(6) Uani 0.581(5) 6 d S T . . .
Ni1 Ni 0.03975(2) 0.03975(2) 0.37919(3) 0.01254(15) Uani 1 2 d S T P . .
Mg1 Mg 0.31561(7) 0.31561(7) 0.12987(9) 0.0201(4) Uani 1 2 d S T P . .
Mg2 Mg 0.28003(9) 0.28003(9) 0.28003(9) 0.0158(6) Uani 1 6 d S T P . .
Mg3 Mg 0.3750 0.3750 0.3750 0.0136(11) Uani 1 24 d S T P . .
Mg4 Mg 0.1250 0.1250 0.1250 0.016(5) Uani 0.37(3) 24 d S T . . .

loop_
_atom_site_aniso_label
_atom_site_aniso_U_11
_atom_site_aniso_U_22
_atom_site_aniso_U_33
_atom_site_aniso_U_23
_atom_site_aniso_U_13
_atom_site_aniso_U_12
Ga1 0.0167(2) 0.0167(2) 0.0147(3) -0.00076(13) -0.00076(13) -0.0038(2)
Ga2 0.0190(2) 0.0190(2) 0.0126(3) 0.00333(14) 0.00333(14) -0.0016(2)
Ga3 0.0300(6) 0.0300(6) 0.0300(6) 0.0000(5) 0.0000(5) 0.0000(5)
Ni1 0.0144(2) 0.0144(2) 0.0088(3) -0.00001(15) -0.00001(15) -0.0071(2)
Mg1 0.0216(5) 0.0216(5) 0.0170(9) -0.0017(5) -0.0017(5) 0.0009(7)
Mg2 0.0158(6) 0.0158(6) 0.0158(6) -0.0001(6) -0.0001(6) -0.0001(6)
Mg3 0.0136(11) 0.0136(11) 0.0136(11) 0.000 0.000 0.000
Mg4 0.016(5) 0.016(5) 0.016(5) 0.000 0.000 0.000

loop_
_atom_type_symbol
_atom_type_description
_atom_type_scat_dispersion_real
_atom_type_scat_dispersion_imag
_atom_type_scat_source
Mg Mg 0.0486 0.0363 'International Tables Vol C Tables 4.2.6.8 and 6.1.1.4'
Ni Ni 0.3393 1.1124 'International Tables Vol C Tables 4.2.6.8 and 6.1.1.4'
Ga Ga 0.2307 1.6083 'International Tables Vol C Tables 4.2.6.8 and 6.1.1.4'

loop_
_geom_angle_atom_site_label_1
_geom_angle_atom_site_label_2
_geom_angle_atom_site_label_3
_geom_angle
_geom_angle_site_symmetry_1
_geom_angle_site_symmetry_3
_geom_angle_publ_flag
Ni1 Ga1 Ga1 116.210(18) . 50_454 ?
Ni1 Ga1 Ga1 114.430(15) . 83_445 ?
Ga1 Ga1 Ga1 120.0 50_454 83_445 ?
Ni1 Ga1 Ga1 114.430(15) . 32_544 ?
Ga1 Ga1 Ga1 120.0 50_454 32_544 ?
Ga1 Ga1 Ga1 60.0 83_445 32_544 ?
Ni1 Ga1 Ga3 122.79(4) . 76_445 ?
Ga1 Ga1 Ga3 63.801(13) 50_454 76_445 ?
Ga1 Ga1 Ga3 110.64(3) 83_445 76_445 ?
Ga1 Ga1 Ga3 62.784(14) 32_544 76_445 ?
Ni1 Ga1 Ga3 122.79(4) . 27_544 ?
Ga1 Ga1 Ga3 63.801(13) 50_454 27_544 ?
Ga1 Ga1 Ga3 62.784(14) 83_445 27_544 ?
Ga1 Ga1 Ga3 110.64(3) 32_544 27_544 ?
Ga3 Ga1 Ga3 108.16(7) 76_445 27_544 ?
Ni1 Ga1 Mg2 59.42(3) . 50_454 ?
Ga1 Ga1 Mg2 175.63(3) 50_454 50_454 ?
Ga1 Ga1 Mg2 63.60(3) 83_445 50_454 ?
Ga1 Ga1 Mg2 63.60(3) 32_544 50_454 ?
Ga3 Ga1 Mg2 118.01(2) 76_445 50_454 ?
Ga3 Ga1 Mg2 118.01(2) 27_544 50_454 ?
Ni1 Ga1 Mg1 62.65(3) . 99_566 ?
Ga1 Ga1 Mg1 64.711(18) 50_454 99_566 ?
Ga1 Ga1 Mg1 175.05(2) 83_445 99_566 ?
Ga1 Ga1 Mg1 116.90(3) 32_544 99_566 ?
Ga3 Ga1 Mg1 69.51(5) 76_445 99_566 ?
Ga3 Ga1 Mg1 122.07(3) 27_544 99_566 ?
Mg2 Ga1 Mg1 111.77(3) 50_454 99_566 ?
Ni1 Ga1 Mg1 62.65(3) . 124_655 ?
Ga1 Ga1 Mg1 64.711(18) 50_454 124_655 ?
Ga1 Ga1 Mg1 116.90(3) 83_445 124_655 ?
Ga1 Ga1 Mg1 175.05(2) 32_544 124_655 ?
Ga3 Ga1 Mg1 122.07(3) 76_445 124_655 ?
Ga3 Ga1 Mg1 69.51(5) 27_544 124_655 ?
Mg2 Ga1 Mg1 111.77(3) 50_454 124_655 ?
Mg1 Ga1 Mg1 65.89(7) 99_566 124_655 ?
Ni1 Ga1 Mg1 61.77(3) . 55_454 ?
Ga1 Ga1 Mg1 117.36(3) 50_454 55_454 ?
Ga1 Ga1 Mg1 64.225(18) 83_445 55_454 ?
Ga1 Ga1 Mg1 113.62(2) 32_544 55_454 ?
Ga3 Ga1 Mg1 174.78(4) 76_445 55_454 ?
Ga3 Ga1 Mg1 69.05(4) 27_544 55_454 ?
Mg2 Ga1 Mg1 61.23(3) 50_454 55_454 ?
Mg1 Ga1 Mg1 115.69(5) 99_566 55_454 ?
Mg1 Ga1 Mg1 61.61(3) 124_655 55_454 ?
Ni1 Ga1 Mg1 61.77(3) . 60_454 ?
Ga1 Ga1 Mg1 117.36(3) 50_454 60_454 ?
Ga1 Ga1 Mg1 113.62(2) 83_445 60_454 ?
Ga1 Ga1 Mg1 64.225(18) 32_544 60_454 ?
Ga3 Ga1 Mg1 69.05(4) 76_445 60_454 ?
Ga3 Ga1 Mg1 174.78(4) 27_544 60_454 ?
Mg2 Ga1 Mg1 61.23(3) 50_454 60_454 ?
Mg1 Ga1 Mg1 61.61(3) 99_566 60_454 ?
Mg1 Ga1 Mg1 115.69(5) 124_655 60_454 ?
Mg1 Ga1 Mg1 113.35(7) 55_454 60_454 ?
Ni1 Ga1 Mg4 178.51(3) . . ?
Ga1 Ga1 Mg4 65.280(10) 50_454 . ?
Ga1 Ga1 Mg4 64.328(8) 83_445 . ?
Ga1 Ga1 Mg4 64.328(8) 32_544 . ?
Ga3 Ga1 Mg4 57.62(4) 76_445 . ?
Ga3 Ga1 Mg4 57.62(4) 27_544 . ?
Mg2 Ga1 Mg4 119.09(3) 50_454 . ?
Mg1 Ga1 Mg4 118.52(3) 99_566 . ?
Mg1 Ga1 Mg4 118.52(3) 124_655 . ?
Mg1 Ga1 Mg4 117.74(3) 55_454 . ?
Mg1 Ga1 Mg4 117.74(3) 60_454 . ?
Ni1 Ga2 Ga2 117.999(19) . 50_454 ?
Ni1 Ga2 Ni1 67.267(15) . 129 ?
Ga2 Ga2 Ni1 115.737(16) 50_454 129 ?
Ni1 Ga2 Ni1 67.268(15) . 149 ?
Ga2 Ga2 Ni1 115.737(16) 50_454 149 ?
Ni1 Ga2 Ni1 122.50(3) 129 149 ?
Ni1 Ga2 Ga2 112.932(16) . 53_455 ?
Ga2 Ga2 Ga2 120.000(1) 50_454 53_455 ?
Ni1 Ga2 Ga2 59.385(13) 129 53_455 ?
Ni1 Ga2 Ga2 111.559(14) 149 53_455 ?
Ni1 Ga2 Ga2 112.931(16) . 33_545 ?
Ga2 Ga2 Ga2 120.000(1) 50_454 33_545 ?
Ni1 Ga2 Ga2 111.559(14) 129 33_545 ?
Ni1 Ga2 Ga2 59.385(13) 149 33_545 ?
Ga2 Ga2 Ga2 59.999(1) 53_455 33_545 ?
Ni1 Ga2 Mg1 64.37(3) . 124_655 ?
Ga2 Ga2 Mg1 65.093(19) 50_454 124_655 ?
Ni1 Ga2 Mg1 121.72(4) 129 124_655 ?
Ni1 Ga2 Mg1 62.92(3) 149 124_655 ?
Ga2 Ga2 Mg1 174.32(2) 53_455 124_655 ?
Ga2 Ga2 Mg1 115.82(4) 33_545 124_655 ?
Ni1 Ga2 Mg1 64.37(3) . 99_566 ?
Ga2 Ga2 Mg1 65.093(19) 50_454 99_566 ?
Ni1 Ga2 Mg1 62.92(3) 129 99_566 ?
Ni1 Ga2 Mg1 121.72(4) 149 99_566 ?
Ga2 Ga2 Mg1 115.82(4) 53_455 99_566 ?
Ga2 Ga2 Mg1 174.32(2) 33_545 99_566 ?
Mg1 Ga2 Mg1 68.05(7) 124_655 99_566 ?
Ni1 Ga2 Mg3 176.62(3) . 169_556 ?
Ga2 Ga2 Mg3 65.380(10) 50_454 169_556 ?
Ni1 Ga2 Mg3 111.647(15) 129 169_556 ?
Ni1 Ga2 Mg3 111.647(15) 149 169_556 ?
Ga2 Ga2 Mg3 64.245(9) 53_455 169_556 ?
Ga2 Ga2 Mg3 64.245(9) 33_545 169_556 ?
Mg1 Ga2 Mg3 118.26(3) 124_655 169_556 ?
Mg1 Ga2 Mg3 118.26(3) 99_566 169_556 ?
Ni1 Ga2 Mg2 115.96(5) . 99_566 ?
Ga2 Ga2 Mg2 65.852(17) 50_454 99_566 ?
Ni1 Ga2 Mg2 58.21(4) 129 99_566 ?
Ni1 Ga2 Mg2 175.64(4) 149 99_566 ?
Ga2 Ga2 Mg2 64.741(18) 53_455 99_566 ?
Ga2 Ga2 Mg2 116.25(4) 33_545 99_566 ?
Mg1 Ga2 Mg2 120.84(4) 124_655 99_566 ?
Mg1 Ga2 Mg2 62.62(5) 99_566 99_566 ?
Mg3 Ga2 Mg2 64.95(5) 169_556 99_566 ?
Ni1 Ga2 Mg2 115.96(5) . 124_655 ?
Ga2 Ga2 Mg2 65.852(17) 50_454 124_655 ?
Ni1 Ga2 Mg2 175.64(4) 129 124_655 ?
Ni1 Ga2 Mg2 58.21(4) 149 124_655 ?
Ga2 Ga2 Mg2 116.25(4) 53_455 124_655 ?
Ga2 Ga2 Mg2 64.741(18) 33_545 124_655 ?
Mg1 Ga2 Mg2 62.62(5) 124_655 124_655 ?
Mg1 Ga2 Mg2 120.84(4) 99_566 124_655 ?
Mg3 Ga2 Mg2 64.95(5) 169_556 124_655 ?
Mg2 Ga2 Mg2 120.69(8) 99_566 124_655 ?
Ga3 Ga3 Mg4 180.00(19) 97 . ?
Ga3 Ga3 Ga1 115.99(4) 97 27_544 ?
Mg4 Ga3 Ga1 64.01(4) . 27_544 ?
Ga3 Ga3 Ga1 115.99(4) 97 60_454 ?
Mg4 Ga3 Ga1 64.01(4) . 60_454 ?
Ga1 Ga3 Ga1 54.43(3) 27_544 60_454 ?
Ga3 Ga3 Ga1 115.99(4) 97 76_445 ?
Mg4 Ga3 Ga1 64.01(4) . 76_445 ?
Ga1 Ga3 Ga1 52.40(3) 27_544 76_445 ?
Ga1 Ga3 Ga1 102.24(5) 60_454 76_445 ?
Ga3 Ga3 Ga1 115.99(4) 97 32_544 ?
Mg4 Ga3 Ga1 64.01(4) . 32_544 ?
Ga1 Ga3 Ga1 128.01(8) 27_544 32_544 ?
Ga1 Ga3 Ga1 102.24(5) 60_454 32_544 ?
Ga1 Ga3 Ga1 102.24(5) 76_445 32_544 ?
Ga3 Ga3 Ga1 115.99(4) 97 83_445 ?
Mg4 Ga3 Ga1 64.01(4) . 83_445 ?
Ga1 Ga3 Ga1 102.24(5) 27_544 83_445 ?
Ga1 Ga3 Ga1 52.40(3) 60_454 83_445 ?
Ga1 Ga3 Ga1 128.01(8) 76_445 83_445 ?
Ga1 Ga3 Ga1 54.43(3) 32_544 83_445 ?
Ga3 Ga3 Ga1 115.99(4) 97 55_454 ?
Mg4 Ga3 Ga1 64.01(4) . 55_454 ?
Ga1 Ga3 Ga1 102.24(5) 27_544 55_454 ?
Ga1 Ga3 Ga1 128.01(8) 60_454 55_454 ?
Ga1 Ga3 Ga1 54.43(3) 76_445 55_454 ?
Ga1 Ga3 Ga1 52.40(3) 32_544 55_454 ?
Ga1 Ga3 Ga1 102.24(5) 83_445 55_454 ?
Ga2 Ni1 Ga1 125.79(3) . . ?
Ga2 Ni1 Ga2 95.75(3) . 129 ?
Ga1 Ni1 Ga2 129.40(2) . 129 ?
Ga2 Ni1 Ga2 95.75(3) . 149 ?
Ga1 Ni1 Ga2 129.40(2) . 149 ?
Ga2 Ni1 Ga2 61.23(3) 129 149 ?
Ga2 Ni1 Ni1 58.885(18) . 129 ?
Ga1 Ni1 Ni1 121.186(6) . 129 ?
Ga2 Ni1 Ni1 53.850(16) 129 129 ?
Ga2 Ni1 Ni1 103.826(17) 149 129 ?
Ga2 Ni1 Ni1 58.885(17) . 149 ?
Ga1 Ni1 Ni1 121.186(6) . 149 ?
Ga2 Ni1 Ni1 103.826(17) 129 149 ?
Ga2 Ni1 Ni1 53.850(16) 149 149 ?
Ni1 Ni1 Ni1 108.94(2) 129 149 ?
Ga2 Ni1 Mg2 163.14(7) . 50_454 ?
Ga1 Ni1 Mg2 71.07(6) . 50_454 ?
Ga2 Ni1 Mg2 69.89(6) 129 50_454 ?
Ga2 Ni1 Mg2 69.89(6) 149 50_454 ?
Ni1 Ni1 Mg2 114.67(4) 129 50_454 ?
Ni1 Ni1 Mg2 114.67(4) 149 50_454 ?
Ga2 Ni1 Mg1 67.09(4) . 99_566 ?
Ga1 Ni1 Mg1 69.01(4) . 99_566 ?
Ga2 Ni1 Mg1 111.42(3) 129 99_566 ?
Ga2 Ni1 Mg1 161.35(4) 149 99_566 ?
Ni1 Ni1 Mg1 61.68(4) 129 99_566 ?
Ni1 Ni1 Mg1 117.13(4) 149 99_566 ?
Mg2 Ni1 Mg1 125.59(6) 50_454 99_566 ?
Ga2 Ni1 Mg1 67.09(4) . 124_655 ?
Ga1 Ni1 Mg1 69.01(4) . 124_655 ?
Ga2 Ni1 Mg1 161.35(4) 129 124_655 ?
Ga2 Ni1 Mg1 111.42(3) 149 124_655 ?
Ni1 Ni1 Mg1 117.13(4) 129 124_655 ?
Ni1 Ni1 Mg1 61.68(4) 149 124_655 ?
Mg2 Ni1 Mg1 125.59(6) 50_454 124_655 ?
Mg1 Ni1 Mg1 69.73(7) 99_566 124_655 ?
Ga2 Ni1 Mg1 116.00(3) . 55_454 ?
Ga1 Ni1 Mg1 70.42(4) . 55_454 ?
Ga2 Ni1 Mg1 119.61(4) 129 55_454 ?
Ga2 Ni1 Mg1 65.42(4) 149 55_454 ?
Ni1 Ni1 Mg1 168.38(4) 129 55_454 ?
Ni1 Ni1 Mg1 61.65(4) 149 55_454 ?
Mg2 Ni1 Mg1 66.96(3) 50_454 55_454 ?
Mg1 Ni1 Mg1 127.69(5) 99_566 55_454 ?
Mg1 Ni1 Mg1 65.78(6) 124_655 55_454 ?
Ga2 Ni1 Mg1 116.00(3) . 60_454 ?
Ga1 Ni1 Mg1 70.42(4) . 60_454 ?
Ga2 Ni1 Mg1 65.42(4) 129 60_454 ?
Ga2 Ni1 Mg1 119.61(4) 149 60_454 ?
Ni1 Ni1 Mg1 61.65(4) 129 60_454 ?
Ni1 Ni1 Mg1 168.38(4) 149 60_454 ?
Mg2 Ni1 Mg1 66.96(3) 50_454 60_454 ?
Mg1 Ni1 Mg1 65.78(6) 99_566 60_454 ?
Mg1 Ni1 Mg1 127.69(5) 124_655 60_454 ?
Mg1 Ni1 Mg1 126.64(7) 55_454 60_454 ?
Ni1 Mg1 Ni1 110.27(6) 100_665 147_565 ?
Ni1 Mg1 Ni1 141.65(7) 100_665 34_544 ?
Ni1 Mg1 Ni1 56.67(2) 147_565 34_544 ?
Ni1 Mg1 Ni1 56.67(2) 100_665 78_445 ?
Ni1 Mg1 Ni1 141.65(7) 147_565 78_445 ?
Ni1 Mg1 Ni1 108.73(6) 34_544 78_445 ?
Ni1 Mg1 Ga2 48.54(3) 100_665 100_665 ?
Ni1 Mg1 Ga2 91.66(5) 147_565 100_665 ?
Ni1 Mg1 Ga2 93.69(5) 34_544 100_665 ?
Ni1 Mg1 Ga2 51.67(3) 78_445 100_665 ?
Ni1 Mg1 Ga2 91.66(5) 100_665 147_565 ?
Ni1 Mg1 Ga2 48.54(3) 147_565 147_565 ?
Ni1 Mg1 Ga2 51.67(3) 34_544 147_565 ?
Ni1 Mg1 Ga2 93.69(5) 78_445 147_565 ?
Ga2 Mg1 Ga2 49.82(4) 100_665 147_565 ?
Ni1 Mg1 Ga1 48.34(3) 100_665 100_665 ?
Ni1 Mg1 Ga1 92.08(5) 147_565 100_665 ?
Ni1 Mg1 Ga1 148.38(5) 34_544 100_665 ?
Ni1 Mg1 Ga1 99.04(2) 78_445 100_665 ?
Ga2 Mg1 Ga1 91.80(4) 100_665 100_665 ?
Ga2 Mg1 Ga1 113.03(6) 147_565 100_665 ?
Ni1 Mg1 Ga1 92.08(5) 100_665 147_565 ?
Ni1 Mg1 Ga1 48.34(3) 147_565 147_565 ?
Ni1 Mg1 Ga1 99.04(2) 34_544 147_565 ?
Ni1 Mg1 Ga1 148.38(5) 78_445 147_565 ?
Ga2 Mg1 Ga1 113.03(6) 100_665 147_565 ?
Ga2 Mg1 Ga1 91.80(4) 147_565 147_565 ?
Ga1 Mg1 Ga1 50.58(4) 100_665 147_565 ?
Ni1 Mg1 Ga1 97.83(2) 100_665 78_445 ?
Ni1 Mg1 Ga1 148.19(5) 147_565 78_445 ?
Ni1 Mg1 Ga1 92.01(5) 34_544 78_445 ?
Ni1 Mg1 Ga1 47.80(3) 78_445 78_445 ?
Ga2 Mg1 Ga1 96.23(4) 100_665 78_445 ?
Ga2 Mg1 Ga1 118.34(6) 147_565 78_445 ?
Ga1 Mg1 Ga1 118.31(3) 100_665 78_445 ?
Ga1 Mg1 Ga1 147.75(7) 147_565 78_445 ?
Ni1 Mg1 Ga1 148.19(5) 100_665 34_544 ?
Ni1 Mg1 Ga1 97.83(2) 147_565 34_544 ?
Ni1 Mg1 Ga1 47.80(3) 34_544 34_544 ?
Ni1 Mg1 Ga1 92.01(5) 78_445 34_544 ?
Ga2 Mg1 Ga1 118.34(6) 100_665 34_544 ?
Ga2 Mg1 Ga1 96.23(4) 147_565 34_544 ?
Ga1 Mg1 Ga1 147.75(7) 100_665 34_544 ?
Ga1 Mg1 Ga1 118.31(3) 147_565 34_544 ?
Ga1 Mg1 Ga1 51.55(4) 78_445 34_544 ?
Ni1 Mg1 Mg2 100.72(5) 100_665 . ?
Ni1 Mg1 Mg2 100.72(5) 147_565 . ?
Ni1 Mg1 Mg2 54.38(3) 34_544 . ?
Ni1 Mg1 Mg2 54.38(3) 78_445 . ?
Ga2 Mg1 Mg2 60.06(6) 100_665 . ?
Ga2 Mg1 Mg2 60.06(6) 147_565 . ?
Ga1 Mg1 Mg2 149.06(5) 100_665 . ?
Ga1 Mg1 Mg2 149.06(5) 147_565 . ?
Ga1 Mg1 Mg2 58.30(6) 78_445 . ?
Ga1 Mg1 Mg2 58.30(6) 34_544 . ?
Ni1 Mg1 Mg1 151.43(10) 100_665 107_665 ?
Ni1 Mg1 Mg1 57.12(4) 147_565 107_665 ?
Ni1 Mg1 Mg1 57.10(4) 34_544 107_665 ?
Ni1 Mg1 Mg1 149.81(10) 78_445 107_665 ?
Ga2 Mg1 Mg1 144.89(2) 100_665 107_665 ?
Ga2 Mg1 Mg1 95.085(19) 147_565 107_665 ?
Ga1 Mg1 Mg1 103.91(7) 100_665 107_665 ?
Ga1 Mg1 Mg1 60.04(5) 147_565 107_665 ?
Ga1 Mg1 Mg1 103.20(7) 78_445 107_665 ?
Ga1 Mg1 Mg1 58.35(5) 34_544 107_665 ?
Mg2 Mg1 Mg1 106.71(7) . 107_665 ?
Ni1 Mg2 Ni1 117.28(3) 78_445 50_454 ?
Ni1 Mg2 Ni1 117.28(3) 78_445 34_544 ?
Ni1 Mg2 Ni1 117.28(3) 50_454 34_544 ?
Ni1 Mg2 Ga1 96.32(7) 78_445 50_454 ?
Ni1 Mg2 Ga1 49.51(4) 50_454 50_454 ?
Ni1 Mg2 Ga1 96.32(7) 34_544 50_454 ?
Ni1 Mg2 Ga1 49.51(4) 78_445 78_445 ?
Ni1 Mg2 Ga1 96.32(7) 50_454 78_445 ?
Ni1 Mg2 Ga1 96.32(7) 34_544 78_445 ?
Ga1 Mg2 Ga1 52.80(5) 50_454 78_445 ?
Ni1 Mg2 Ga1 96.32(7) 78_445 34_544 ?
Ni1 Mg2 Ga1 96.32(7) 50_454 34_544 ?
Ni1 Mg2 Ga1 49.51(4) 34_544 34_544 ?
Ga1 Mg2 Ga1 52.80(5) 50_454 34_544 ?
Ga1 Mg2 Ga1 52.80(5) 78_445 34_544 ?
Ni1 Mg2 Ga2 51.89(2) 78_445 100_665 ?
Ni1 Mg2 Ga2 144.12(7) 50_454 100_665 ?
Ni1 Mg2 Ga2 94.68(3) 34_544 100_665 ?
Ga1 Mg2 Ga2 147.70(6) 50_454 100_665 ?
Ga1 Mg2 Ga2 95.86(2) 78_445 100_665 ?
Ga1 Mg2 Ga2 117.77(3) 34_544 100_665 ?
Ni1 Mg2 Ga2 94.68(3) 78_445 147_565 ?
Ni1 Mg2 Ga2 144.12(7) 50_454 147_565 ?
Ni1 Mg2 Ga2 51.89(2) 34_544 147_565 ?
Ga1 Mg2 Ga2 147.70(6) 50_454 147_565 ?
Ga1 Mg2 Ga2 117.77(3) 78_445 147_565 ?
Ga1 Mg2 Ga2 95.86(2) 34_544 147_565 ?
Ga2 Mg2 Ga2 48.30(3) 100_665 147_565 ?
Ni1 Mg2 Ga2 144.12(7) 78_445 175_556 ?
Ni1 Mg2 Ga2 51.89(2) 50_454 175_556 ?
Ni1 Mg2 Ga2 94.68(3) 34_544 175_556 ?
Ga1 Mg2 Ga2 95.86(2) 50_454 175_556 ?
Ga1 Mg2 Ga2 147.70(6) 78_445 175_556 ?
Ga1 Mg2 Ga2 117.77(3) 34_544 175_556 ?
Ga2 Mg2 Ga2 113.40(10) 100_665 175_556 ?
Ga2 Mg2 Ga2 92.75(7) 147_565 175_556 ?
Ni1 Mg2 Ga2 144.12(7) 78_445 104_566 ?
Ni1 Mg2 Ga2 94.68(3) 50_454 104_566 ?
Ni1 Mg2 Ga2 51.89(2) 34_544 104_566 ?
Ga1 Mg2 Ga2 117.77(3) 50_454 104_566 ?
Ga1 Mg2 Ga2 147.70(6) 78_445 104_566 ?
Ga1 Mg2 Ga2 95.86(2) 34_544 104_566 ?
Ga2 Mg2 Ga2 92.75(7) 100_665 104_566 ?
Ga2 Mg2 Ga2 50.52(4) 147_565 104_566 ?
Ga2 Mg2 Ga2 48.30(3) 175_556 104_566 ?
Ni1 Mg2 Ga2 51.89(2) 78_445 131_655 ?
Ni1 Mg2 Ga2 94.68(3) 50_454 131_655 ?
Ni1 Mg2 Ga2 144.12(7) 34_544 131_655 ?
Ga1 Mg2 Ga2 117.77(3) 50_454 131_655 ?
Ga1 Mg2 Ga2 95.86(2) 78_445 131_655 ?
Ga1 Mg2 Ga2 147.70(6) 34_544 131_655 ?
Ga2 Mg2 Ga2 50.52(4) 100_665 131_655 ?
Ga2 Mg2 Ga2 92.75(7) 147_565 131_655 ?
Ga2 Mg2 Ga2 92.75(7) 175_556 131_655 ?
Ga2 Mg2 Ga2 113.40(10) 104_566 131_655 ?
Ni1 Mg2 Ga2 94.68(3) 78_445 108_656 ?
Ni1 Mg2 Ga2 51.89(2) 50_454 108_656 ?
Ni1 Mg2 Ga2 144.12(7) 34_544 108_656 ?
Ga1 Mg2 Ga2 95.86(2) 50_454 108_656 ?
Ga1 Mg2 Ga2 117.77(3) 78_445 108_656 ?
Ga1 Mg2 Ga2 147.70(6) 34_544 108_656 ?
Ga2 Mg2 Ga2 92.75(7) 100_665 108_656 ?
Ga2 Mg2 Ga2 113.40(10) 147_565 108_656 ?
Ga2 Mg2 Ga2 50.52(4) 175_556 108_656 ?
Ga2 Mg2 Ga2 92.75(7) 104_566 108_656 ?
Ga2 Mg2 Ga2 48.30(3) 131_655 108_656 ?
Ga2 Mg3 Ga2 51.509(17) 153_565 125_655 ?
Ga2 Mg3 Ga2 51.509(17) 153_565 169_556 ?
Ga2 Mg3 Ga2 51.509(17) 125_655 169_556 ?
Ga2 Mg3 Ga2 145.735(14) 153_565 108_656 ?
Ga2 Mg3 Ga2 116.668(6) 125_655 108_656 ?
Ga2 Mg3 Ga2 94.978(4) 169_556 108_656 ?
Ga2 Mg3 Ga2 94.978(4) 153_565 147_565 ?
Ga2 Mg3 Ga2 116.668(6) 125_655 147_565 ?
Ga2 Mg3 Ga2 145.735(14) 169_556 147_565 ?
Ga2 Mg3 Ga2 116.668(6) 108_656 147_565 ?
Ga2 Mg3 Ga2 116.668(6) 153_565 100_665 ?
Ga2 Mg3 Ga2 94.978(4) 125_655 100_665 ?
Ga2 Mg3 Ga2 145.735(14) 169_556 100_665 ?
Ga2 Mg3 Ga2 94.978(4) 108_656 100_665 ?
Ga2 Mg3 Ga2 49.24(2) 147_565 100_665 ?
Ga2 Mg3 Ga2 145.735(14) 153_565 131_655 ?
Ga2 Mg3 Ga2 94.978(4) 125_655 131_655 ?
Ga2 Mg3 Ga2 116.668(6) 169_556 131_655 ?
Ga2 Mg3 Ga2 49.24(2) 108_656 131_655 ?
Ga2 Mg3 Ga2 94.978(4) 147_565 131_655 ?
Ga2 Mg3 Ga2 51.509(17) 100_665 131_655 ?
Ga2 Mg3 Ga2 94.978(4) 153_565 104_566 ?
Ga2 Mg3 Ga2 145.735(14) 125_655 104_566 ?
Ga2 Mg3 Ga2 116.668(6) 169_556 104_566 ?
Ga2 Mg3 Ga2 94.978(4) 108_656 104_566 ?
Ga2 Mg3 Ga2 51.509(17) 147_565 104_566 ?
Ga2 Mg3 Ga2 94.978(4) 100_665 104_566 ?
Ga2 Mg3 Ga2 116.668(6) 131_655 104_566 ?
Ga2 Mg3 Ga2 116.668(6) 153_565 175_556 ?
Ga2 Mg3 Ga2 145.735(14) 125_655 175_556 ?
Ga2 Mg3 Ga2 94.978(4) 169_556 175_556 ?
Ga2 Mg3 Ga2 51.509(17) 108_656 175_556 ?
Ga2 Mg3 Ga2 94.978(4) 147_565 175_556 ?
Ga2 Mg3 Ga2 116.668(6) 100_665 175_556 ?
Ga2 Mg3 Ga2 94.978(4) 131_655 175_556 ?
Ga2 Mg3 Ga2 49.24(2) 104_566 175_556 ?
Ga2 Mg3 Ga2 94.978(4) 153_565 122_656 ?
Ga2 Mg3 Ga2 94.978(4) 125_655 122_656 ?
Ga2 Mg3 Ga2 49.24(2) 169_556 122_656 ?
Ga2 Mg3 Ga2 51.509(17) 108_656 122_656 ?
Ga2 Mg3 Ga2 145.735(14) 147_565 122_656 ?
Ga2 Mg3 Ga2 145.735(14) 100_665 122_656 ?
Ga2 Mg3 Ga2 94.978(4) 131_655 122_656 ?
Ga2 Mg3 Ga2 94.978(4) 104_566 122_656 ?
Ga2 Mg3 Ga2 51.509(17) 175_556 122_656 ?
Ga2 Mg3 Ga2 94.978(4) 153_565 150_665 ?
Ga2 Mg3 Ga2 49.24(2) 125_655 150_665 ?
Ga2 Mg3 Ga2 94.978(4) 169_556 150_665 ?
Ga2 Mg3 Ga2 94.978(4) 108_656 150_665 ?
Ga2 Mg3 Ga2 94.978(4) 147_565 150_665 ?
Ga2 Mg3 Ga2 51.509(17) 100_665 150_665 ?
Ga2 Mg3 Ga2 51.509(17) 131_655 150_665 ?
Ga2 Mg3 Ga2 145.735(14) 104_566 150_665 ?
Ga2 Mg3 Ga2 145.735(14) 175_556 150_665 ?
Ga2 Mg3 Ga2 116.668(6) 122_656 150_665 ?
Ga2 Mg3 Ga2 49.24(2) 153_565 178_566 ?
Ga2 Mg3 Ga2 94.978(4) 125_655 178_566 ?
Ga2 Mg3 Ga2 94.978(4) 169_556 178_566 ?
Ga2 Mg3 Ga2 145.735(14) 108_656 178_566 ?
Ga2 Mg3 Ga2 51.509(17) 147_565 178_566 ?
Ga2 Mg3 Ga2 94.978(4) 100_665 178_566 ?
Ga2 Mg3 Ga2 145.735(14) 131_655 178_566 ?
Ga2 Mg3 Ga2 51.509(17) 104_566 178_566 ?
Ga2 Mg3 Ga2 94.978(4) 175_556 178_566 ?
Ga2 Mg3 Ga2 116.668(6) 122_656 178_566 ?
Ga2 Mg3 Ga2 116.668(6) 150_665 178_566 ?
Ga3 Mg4 Ga3 109.5 . 76_445 ?
Ga3 Mg4 Ga3 109.5 . 27_544 ?
Ga3 Mg4 Ga3 109.5 76_445 27_544 ?
Ga3 Mg4 Ga3 109.5 . 50_454 ?
Ga3 Mg4 Ga3 109.5 76_445 50_454 ?
Ga3 Mg4 Ga3 109.5 27_544 50_454 ?
Ga3 Mg4 Ga1 149.985(10) . 50_454 ?
Ga3 Mg4 Ga1 58.370(3) 76_445 50_454 ?
Ga3 Mg4 Ga1 58.370(3) 27_544 50_454 ?
Ga3 Mg4 Ga1 100.543(10) 50_454 50_454 ?
Ga3 Mg4 Ga1 149.985(10) . 34_544 ?
Ga3 Mg4 Ga1 58.370(3) 76_445 34_544 ?
Ga3 Mg4 Ga1 100.543(10) 27_544 34_544 ?
Ga3 Mg4 Ga1 58.370(3) 50_454 34_544 ?
Ga1 Mg4 Ga1 51.342(16) 50_454 34_544 ?
Ga3 Mg4 Ga1 149.985(10) . 78_445 ?
Ga3 Mg4 Ga1 100.543(10) 76_445 78_445 ?
Ga3 Mg4 Ga1 58.370(3) 27_544 78_445 ?
Ga3 Mg4 Ga1 58.370(3) 50_454 78_445 ?
Ga1 Mg4 Ga1 51.342(16) 50_454 78_445 ?
Ga1 Mg4 Ga1 51.342(16) 34_544 78_445 ?
Ga3 Mg4 Ga1 58.370(3) . 76_445 ?
Ga3 Mg4 Ga1 100.543(10) 76_445 76_445 ?
Ga3 Mg4 Ga1 149.985(10) 27_544 76_445 ?
Ga3 Mg4 Ga1 58.370(3) 50_454 76_445 ?
Ga1 Mg4 Ga1 145.600(13) 50_454 76_445 ?
Ga1 Mg4 Ga1 95.017(4) 34_544 76_445 ?
Ga1 Mg4 Ga1 116.729(6) 78_445 76_445 ?
Ga3 Mg4 Ga1 58.370(3) . 55_454 ?
Ga3 Mg4 Ga1 58.370(3) 76_445 55_454 ?
Ga3 Mg4 Ga1 149.985(10) 27_544 55_454 ?
Ga3 Mg4 Ga1 100.543(10) 50_454 55_454 ?
Ga1 Mg4 Ga1 116.729(6) 50_454 55_454 ?
Ga1 Mg4 Ga1 95.017(4) 34_544 55_454 ?
Ga1 Mg4 Ga1 145.600(13) 78_445 55_454 ?
Ga1 Mg4 Ga1 51.342(16) 76_445 55_454 ?
Ga3 Mg4 Ga1 58.370(3) . 27_544 ?
Ga3 Mg4 Ga1 149.985(10) 76_445 27_544 ?
Ga3 Mg4 Ga1 100.543(10) 27_544 27_544 ?
Ga3 Mg4 Ga1 58.370(3) 50_454 27_544 ?
Ga1 Mg4 Ga1 145.600(13) 50_454 27_544 ?
Ga1 Mg4 Ga1 116.729(6) 34_544 27_544 ?
Ga1 Mg4 Ga1 95.017(4) 78_445 27_544 ?
Ga1 Mg4 Ga1 49.44(2) 76_445 27_544 ?
Ga1 Mg4 Ga1 95.017(4) 55_454 27_544 ?
Ga3 Mg4 Ga1 58.370(3) . 60_454 ?
Ga3 Mg4 Ga1 149.985(10) 76_445 60_454 ?
Ga3 Mg4 Ga1 58.370(3) 27_544 60_454 ?
Ga3 Mg4 Ga1 100.543(10) 50_454 60_454 ?
Ga1 Mg4 Ga1 116.729(6) 50_454 60_454 ?
Ga1 Mg4 Ga1 145.600(13) 34_544 60_454 ?
Ga1 Mg4 Ga1 95.017(4) 78_445 60_454 ?
Ga1 Mg4 Ga1 95.017(4) 76_445 60_454 ?
Ga1 Mg4 Ga1 116.729(6) 55_454 60_454 ?
Ga1 Mg4 Ga1 51.342(16) 27_544 60_454 ?
Ga3 Mg4 Ga1 58.370(3) . 83_445 ?
Ga3 Mg4 Ga1 100.543(10) 76_445 83_445 ?
Ga3 Mg4 Ga1 58.370(3) 27_544 83_445 ?
Ga3 Mg4 Ga1 149.985(10) 50_454 83_445 ?
Ga1 Mg4 Ga1 95.017(4) 50_454 83_445 ?
Ga1 Mg4 Ga1 145.600(13) 34_544 83_445 ?
Ga1 Mg4 Ga1 116.729(6) 78_445 83_445 ?
Ga1 Mg4 Ga1 116.729(6) 76_445 83_445 ?
Ga1 Mg4 Ga1 95.017(4) 55_454 83_445 ?
Ga1 Mg4 Ga1 95.017(4) 27_544 83_445 ?
Ga1 Mg4 Ga1 49.44(2) 60_454 83_445 ?

loop_
_geom_bond_atom_site_label_1
_geom_bond_atom_site_label_2
_geom_bond_distance
_geom_bond_site_symmetry_2
_geom_bond_publ_flag
Ga1 Ni1 2.4547(8) . ?
Ga1 Ga1 2.6209(11) 50_454 ?
Ga1 Ga1 2.7150(9) 83_445 ?
Ga1 Ga1 2.7150(9) 32_544 ?
Ga1 Ga3 2.9683(10) 76_445 ?
Ga1 Ga3 2.9683(10) 27_544 ?
Ga1 Mg2 3.053(3) 50_454 ?
Ga1 Mg1 3.0676(17) 99_566 ?
Ga1 Mg1 3.0676(17) 124_655 ?
Ga1 Mg1 3.1219(18) 55_454 ?
Ga1 Mg1 3.1219(18) 60_454 ?
Ga1 Mg4 3.1336(5) . ?
Ga2 Ni1 2.4258(8) . ?
Ga2 Ga2 2.5116(11) 50_454 ?
Ga2 Ni1 2.5720(6) 129 ?
Ga2 Ni1 2.5720(6) 149 ?
Ga2 Ga2 2.6197(9) 53_455 ?
Ga2 Ga2 2.6197(9) 33_545 ?
Ga2 Mg1 2.9817(17) 124_655 ?
Ga2 Mg1 2.9817(17) 99_566 ?
Ga2 Mg3 3.0144(6) 169_556 ?
Ga2 Mg2 3.0697(17) 99_566 ?
Ga2 Mg2 3.0697(17) 124_655 ?
Ga3 Ga3 2.712(4) 97 ?
Ga3 Mg4 2.944(2) . ?
Ga3 Ga1 2.9683(10) 27_544 ?
Ga3 Ga1 2.9683(10) 60_454 ?
Ga3 Ga1 2.9683(10) 76_445 ?
Ga3 Ga1 2.9683(10) 32_544 ?
Ga3 Ga1 2.9683(10) 83_445 ?
Ga3 Ga1 2.9683(10) 55_454 ?
Ni1 Ga2 2.5721(6) 129 ?
Ni1 Ga2 2.5721(6) 149 ?
Ni1 Ni1 2.7709(7) 129 ?
Ni1 Ni1 2.7709(7) 149 ?
Ni1 Mg2 2.7787(8) 50_454 ?
Ni1 Mg1 2.9185(12) 99_566 ?
Ni1 Mg1 2.9185(12) 124_655 ?
Ni1 Mg1 2.9194(11) 55_454 ?
Ni1 Mg1 2.9194(11) 60_454 ?
Mg1 Ni1 2.9185(12) 100_665 ?
Mg1 Ni1 2.9185(12) 147_565 ?
Mg1 Ni1 2.9194(11) 34_544 ?
Mg1 Ni1 2.9194(11) 78_445 ?
Mg1 Ga2 2.9818(17) 100_665 ?
Mg1 Ga2 2.9818(17) 147_565 ?
Mg1 Ga1 3.0676(17) 100_665 ?
Mg1 Ga1 3.0676(17) 147_565 ?
Mg1 Ga1 3.1219(18) 78_445 ?
Mg1 Ga1 3.1219(18) 34_544 ?
Mg1 Mg2 3.145(2) . ?
Mg1 Mg1 3.1702(18) 107_665 ?
Mg2 Ni1 2.7786(8) 78_445 ?
Mg2 Ni1 2.7786(8) 50_454 ?
Mg2 Ni1 2.7786(8) 34_544 ?
Mg2 Ga1 3.053(3) 50_454 ?
Mg2 Ga1 3.053(3) 78_445 ?
Mg2 Ga1 3.053(3) 34_544 ?
Mg2 Ga2 3.0697(17) 100_665 ?
Mg2 Ga2 3.0697(17) 147_565 ?
Mg2 Ga2 3.0697(17) 175_556 ?
Mg2 Ga2 3.0697(17) 104_566 ?
Mg2 Ga2 3.0697(17) 131_655 ?
Mg2 Ga2 3.0697(17) 108_656 ?
Mg3 Ga2 3.0144(6) 153_565 ?
Mg3 Ga2 3.0144(6) 125_655 ?
Mg3 Ga2 3.0144(6) 169_556 ?
Mg3 Ga2 3.0144(6) 108_656 ?
Mg3 Ga2 3.0144(6) 147_565 ?
Mg3 Ga2 3.0144(6) 100_665 ?
Mg3 Ga2 3.0144(6) 131_655 ?
Mg3 Ga2 3.0144(6) 104_566 ?
Mg3 Ga2 3.0144(6) 175_556 ?
Mg3 Ga2 3.0144(6) 122_656 ?
Mg3 Ga2 3.0144(6) 150_665 ?
Mg3 Ga2 3.0144(6) 178_566 ?
Mg4 Ga3 2.944(2) 76_445 ?
Mg4 Ga3 2.944(2) 27_544 ?
Mg4 Ga3 2.944(2) 50_454 ?
Mg4 Ga1 3.1336(5) 50_454 ?
Mg4 Ga1 3.1336(5) 34_544 ?
Mg4 Ga1 3.1336(5) 78_445 ?
Mg4 Ga1 3.1336(5) 76_445 ?
Mg4 Ga1 3.1336(5) 55_454 ?
Mg4 Ga1 3.1336(5) 27_544 ?
Mg4 Ga1 3.1336(5) 60_454 ?
Mg4 Ga1 3.1336(5) 83_445 ?

_cod_database_fobs_code 2108617
